data_2005577
loop_
_publ_author_name
'Brancato-Buentello, K. E.'
'Coutsolelos, A. G.'
'Scheidt, W. R.'

_publ_section_title
;
 Chloro(2,3,7,8,12,13,17,18-octaethylporphinato)gallium(III)
;
_journal_issue 11
_journal_name_full 'Acta Crystallographica Section C'
_journal_page_first 2707
_journal_page_last 2710
_journal_paper_doi 10.1107/S0108270196008116
_journal_volume 52
_journal_year 1996
_chemical_formula_moiety '[Ga (C36 H44 N4) Cl1] , 1.45C H2 Cl2'
_chemical_formula_sum 'C37.45 H46.9 Cl3.9 Ga N4'
_chemical_formula_weight 760.36
_chemical_name_systematic
;
 Chloro-(2,3,7,8,12,13,17,18-octaethylporphinato)gallium(III)
;
_space_group_crystal_system triclinic
_space_group_IT_number 2
_space_group_name_Hall '-P 1'
_space_group_name_H-M_alt 'P -1'
_cell_angle_alpha 66.52(2)
_cell_angle_beta 80.500(12)
_cell_angle_gamma 75.870(14)
_cell_formula_units_Z 2
_cell_length_a 10.0660(7)
_cell_length_b 13.7530(14)
_cell_length_c 14.729(2)
_cell_measurement_reflns_used 250
_cell_measurement_temperature 127(2)
_cell_measurement_theta_max 20.5
_cell_measurement_theta_min -20.5
_cell_volume 1808.4(4)
_computing_cell_refinement MADNES
_computing_data_collection MADNES
_computing_data_reduction 'MADNES (Messerschmitt & Pflugrath, 1987)'
_computing_molecular_graphics 'ORTEPII (Johnson, 1976)'
_computing_publication_material SHELXL93
_computing_structure_refinement 'SHELXL93 (Sheldrick, 1993)'
_computing_structure_solution 'SHELXS86 (Sheldrick, 1990)'
_diffrn_ambient_temperature 127(2)
_diffrn_measurement_device 'Enraf-Nonius FAST area-detector'
_diffrn_measurement_method 'Ellipsoid-mask fitting'
_diffrn_radiation_monochromator graphite
_diffrn_radiation_source 'rotating anode'
_diffrn_radiation_type MoK\a
_diffrn_radiation_wavelength 0.71073
_diffrn_reflns_av_R_equivalents 0.0875
_diffrn_reflns_av_sigmaI/netI 0.1142
_diffrn_reflns_limit_h_max 13
_diffrn_reflns_limit_h_min -11
_diffrn_reflns_limit_k_max 19
_diffrn_reflns_limit_k_min -13
_diffrn_reflns_limit_l_max 20
_diffrn_reflns_limit_l_min -17
_diffrn_reflns_number 17565
_diffrn_reflns_reduction_process 'MADNES (Messerschmitt & Pflugrath, 1987)'
_diffrn_reflns_theta_max 29.89
_diffrn_reflns_theta_min 2.38
_diffrn_standards_decay_% 'No measurable crystal decay'
_exptl_absorpt_coefficient_mu 1.080
_exptl_absorpt_correction_type none
_exptl_crystal_colour 'dark purple'
_exptl_crystal_density_diffrn 1.396
_exptl_crystal_density_meas ?
_exptl_crystal_description 'broken plate'
_exptl_crystal_F_000 793.8
_exptl_crystal_size_max 0.19
_exptl_crystal_size_mid 0.10
_exptl_crystal_size_min 0.07
_refine_diff_density_max 0.798
_refine_diff_density_min -0.797
_refine_ls_extinction_method none
_refine_ls_goodness_of_fit_all 1.025
_refine_ls_goodness_of_fit_obs 1.047
_refine_ls_hydrogen_treatment 'H atoms idealized with riding model'
_refine_ls_matrix_type full
_refine_ls_number_parameters 450
_refine_ls_number_reflns 9168
_refine_ls_number_restraints 0
_refine_ls_restrained_S_all 1.028
_refine_ls_restrained_S_obs 1.047
_refine_ls_R_factor_all 0.1384
_refine_ls_R_factor_obs 0.0767
_refine_ls_shift/esd_max -0.001
_refine_ls_shift/esd_mean 0.000
_refine_ls_structure_factor_coef Fsqd
_refine_ls_weighting_scheme
;
w = 1/[\s^2^(F~o~^2^) + (0.0641P)^2^ + 2.7218P]
where P = (F~o~^2^ + 2F~c~^2^)/3
;
_refine_ls_wR_factor_all 0.1884
_refine_ls_wR_factor_obs 0.1501
_reflns_number_observed 5714
_reflns_number_total 9170
_reflns_observed_criterion >2sigma(I)
_cod_data_source_file bk1254.cif
_cod_data_source_block GaOEPCl
_cod_depositor_comments
;
 Changing the space group from 'P 1' to 'P -1' after consulting the original
 publication. All related space group information was changed accordingly.

 Antanas Vaitkus,
 2017-07-05

The following automatic conversions were performed:

'_geom_bond_publ_flag' value 'Y' changed to 'y' according to
/home/saulius/struct/CIF-dictionaries/cif_core.dic dictionary named
'cif_core.dic' version 2.4.1 from 2010-06-29 (5
times).

'_geom_angle_publ_flag' value 'Y' changed to 'y' according
to /home/saulius/struct/CIF-dictionaries/cif_core.dic dictionary
named 'cif_core.dic' version 2.4.1 from 2010-06-29 (10 times).

Automatic conversion script
Id: cif_fix_values 1715 2011-07-08 13:25:40Z adriana 

The following automatic conversions were performed:

'_exptl_crystal_density_meas' value 'not measured' was changed to '?'
- the value is perceived as not measured.

Automatic conversion script
Id: cif_fix_values 3008 2015-01-20 13:52:24Z robertas 
;
_cod_original_sg_symbol_H-M 'P -1'
_cod_database_code 2005577

loop_
_space_group_symop_id
_space_group_symop_operation_xyz
1 x,y,z
2 -x,-y,-z

loop_
_atom_site_aniso_label
_atom_site_aniso_U_11
_atom_site_aniso_U_22
_atom_site_aniso_U_33
_atom_site_aniso_U_12
_atom_site_aniso_U_13
_atom_site_aniso_U_23
Ga 0.0149(3) 0.0150(3) 0.0157(3) -0.0007(2) -0.0005(2) -0.0073(2)
Cl 0.0190(6) 0.0215(6) 0.0246(6) -0.0058(5) 0.0021(5) -0.0111(5)
N(1) 0.014(2) 0.013(2) 0.014(2) -0.0017(15) -0.001(2) -0.005(2)
N(2) 0.010(2) 0.014(2) 0.020(2) 0.0019(15) -0.001(2) -0.008(2)
N(3) 0.021(2) 0.016(2) 0.014(2) -0.003(2) 0.000(2) -0.007(2)
N(4) 0.017(2) 0.014(2) 0.012(2) -0.001(2) 0.000(2) -0.005(2)
C(a1) 0.013(2) 0.015(2) 0.017(2) -0.004(2) 0.001(2) -0.010(2)
C(a2) 0.014(2) 0.021(2) 0.014(2) -0.004(2) 0.001(2) -0.005(2)
C(a3) 0.012(2) 0.018(2) 0.021(3) -0.003(2) 0.002(2) -0.007(2)
C(a4) 0.014(2) 0.016(2) 0.022(3) 0.000(2) 0.000(2) -0.011(2)
C(a5) 0.020(2) 0.022(3) 0.019(2) -0.004(2) 0.000(2) -0.012(2)
C(a6) 0.020(2) 0.021(2) 0.016(2) -0.002(2) -0.002(2) -0.007(2)
C(a7) 0.015(2) 0.020(2) 0.019(2) 0.000(2) -0.001(2) -0.007(2)
C(a8) 0.015(2) 0.015(2) 0.021(2) -0.004(2) 0.003(2) -0.006(2)
C(m1) 0.015(2) 0.018(2) 0.022(3) -0.002(2) 0.003(2) -0.014(2)
C(m2) 0.014(2) 0.017(2) 0.019(2) 0.001(2) -0.004(2) -0.008(2)
C(m3) 0.021(2) 0.022(3) 0.023(3) -0.001(2) -0.001(2) -0.013(2)
C(m4) 0.024(3) 0.018(2) 0.014(2) 0.003(2) -0.005(2) -0.004(2)
C(b1) 0.015(2) 0.018(2) 0.018(2) -0.005(2) -0.003(2) -0.006(2)
C(b2) 0.012(2) 0.021(2) 0.015(2) -0.004(2) 0.002(2) -0.007(2)
C(b3) 0.012(2) 0.016(2) 0.029(3) -0.001(2) -0.003(2) -0.006(2)
C(b4) 0.016(2) 0.019(2) 0.023(3) -0.002(2) 0.001(2) -0.006(2)
C(b5) 0.020(2) 0.028(3) 0.018(3) -0.006(2) 0.000(2) -0.013(2)
C(b6) 0.024(3) 0.021(3) 0.021(3) -0.007(2) -0.001(2) -0.010(2)
C(b7) 0.012(2) 0.015(2) 0.022(3) -0.001(2) 0.001(2) -0.004(2)
C(b8) 0.015(2) 0.011(2) 0.022(3) -0.002(2) -0.001(2) -0.007(2)
C(11) 0.026(3) 0.017(2) 0.023(3) -0.005(2) 0.000(2) -0.011(2)
C(12) 0.049(4) 0.034(3) 0.039(4) -0.020(3) 0.006(3) -0.025(3)
C(21) 0.022(2) 0.022(3) 0.017(2) -0.001(2) 0.000(2) -0.008(2)
C(22) 0.024(3) 0.043(3) 0.022(3) -0.007(3) -0.008(2) -0.010(3)
C(31) 0.018(2) 0.019(3) 0.031(3) 0.004(2) -0.001(2) -0.009(2)
C(32) 0.016(3) 0.050(4) 0.035(3) -0.003(2) -0.003(2) -0.019(3)
C(41) 0.024(3) 0.017(2) 0.029(3) 0.000(2) 0.000(2) -0.012(2)
C(42) 0.032(3) 0.027(3) 0.043(4) -0.004(3) 0.011(3) -0.016(3)
C(51) 0.034(3) 0.035(3) 0.026(3) 0.001(3) -0.001(3) -0.017(3)
C(52) 0.049(4) 0.071(5) 0.044(4) -0.017(4) 0.017(3) -0.038(4)
C(61) 0.036(3) 0.024(3) 0.019(3) -0.005(2) -0.003(2) -0.008(2)
C(62) 0.059(4) 0.028(3) 0.026(3) -0.012(3) -0.009(3) -0.004(3)
C(71) 0.023(3) 0.022(3) 0.025(3) 0.000(2) -0.004(2) -0.003(2)
C(72) 0.050(4) 0.023(3) 0.026(3) -0.006(3) -0.007(3) 0.004(2)
C(81) 0.020(2) 0.019(2) 0.018(2) 0.002(2) 0.000(2) -0.009(2)
C(82 0.026(3) 0.021(3) 0.044(4) -0.002(2) 0.002(3) -0.019(3)
C(s1) 0.042(4) 0.033(3) 0.036(4) -0.001(3) -0.006(3) -0.014(3)
Cl(s1) 0.0418(9) 0.0395(9) 0.0656(13) -0.0041(7) -0.0042(9) -0.0200(9)
Cl(s2) 0.0525(11) 0.0615(13) 0.0557(12) -0.0091(10) -0.0206(10) -0.0009(10)
C(s2) 0.067(14) 0.036(10) 0.11(2) -0.001(9) -0.001(13) -0.045(12)
Cl(s3) 0.068(3) 0.063(3) 0.073(4) 0.004(3) -0.007(3) -0.042(3)
Cl(s4) 0.057(3) 0.106(6) 0.073(4) -0.010(4) -0.005(3) -0.047(4)

loop_
_atom_site_label
_atom_site_occupancy
_atom_site_fract_x
_atom_site_fract_y
_atom_site_fract_z
_atom_site_U_iso_or_equiv
_atom_site_thermal_displace_type
_atom_site_calc_flag
_atom_site_refinement_flags
_atom_site_type_symbol
Ga 1 0.24043(6) 0.12171(4) 0.17811(4) 0.01520(14) Uani d . Ga
Cl 1 0.40912(12) 0.21629(10) 0.12336(10) 0.0210(3) Uani d . Cl
N(1) 1 0.1958(4) 0.1149(3) 0.0513(3) 0.0140(8) Uani d . N
N(2) 1 0.0727(4) 0.2424(3) 0.1635(3) 0.0150(8) Uani d . N
N(3) 1 0.2233(4) 0.0931(3) 0.3260(3) 0.0168(8) Uani d . N
N(4) 1 0.3510(4) -0.0319(3) 0.2110(3) 0.0148(8) Uani d . N
C(a1) 1 0.2622(5) 0.0413(4) 0.0081(4) 0.0140(9) Uani d . C
C(a2) 1 0.1122(5) 0.1937(4) -0.0184(4) 0.0171(10) Uani d . C
C(a3) 1 0.0053(5) 0.3048(4) 0.0797(4) 0.0178(10) Uani d . C
C(a4) 1 0.0205(5) 0.2933(4) 0.2303(4) 0.0171(10) Uani d . C
C(a5) 1 0.1456(5) 0.1606(4) 0.3723(4) 0.0191(10) Uani d . C
C(a6) 1 0.3021(5) 0.0124(4) 0.3971(4) 0.0194(10) Uani d . C
C(a7) 1 0.4165(5) -0.0943(4) 0.2968(4) 0.0185(10) Uani d . C
C(a8) 1 0.3999(5) -0.0849(4) 0.1463(4) 0.0173(10) Uani d . C
C(m1) 1 0.3594(5) -0.0501(4) 0.0522(4) 0.0170(10) Uani d . C
H(m1) 1 0.4009 -0.0915 0.0146 0.020 Uiso calc R H
C(m2) 1 0.0242(5) 0.2825(4) -0.0058(4) 0.0167(9) Uani d . C
H(m2) 1 -0.0262 0.3311 -0.0590 0.020 Uiso calc R H
C(m3) 1 0.0549(5) 0.2550(4) 0.3270(4) 0.0212(10) Uani d . C
H(m3) 1 0.0135 0.2964 0.3646 0.025 Uiso calc R H
C(m4) 1 0.3955(5) -0.0733(4) 0.3823(4) 0.0198(10) Uani d . C
H(m4) 1 0.4484 -0.1205 0.4345 0.024 Uiso calc R H
C(b1) 1 0.2176(5) 0.0736(4) -0.0896(4) 0.0166(10) Uani d . C
C(b2) 1 0.1251(5) 0.1687(4) -0.1072(4) 0.0159(9) Uani d . C
C(b3) 1 -0.0902(5) 0.3961(4) 0.0924(4) 0.0198(10) Uani d . C
C(b4) 1 -0.0796(5) 0.3907(4) 0.1852(4) 0.0200(10) Uani d . C
C(b5) 1 0.1746(5) 0.1185(4) 0.4751(4) 0.0206(10) Uani d . C
C(b6) 1 0.2737(5) 0.0265(4) 0.4907(4) 0.0208(10) Uani d . C
C(b7) 1 0.5079(5) -0.1888(4) 0.2846(4) 0.0176(10) Uani d . C
C(b8) 1 0.4967(5) -0.1825(4) 0.1913(4) 0.0163(10) Uani d . C
C(11) 1 0.2638(5) 0.0101(4) -0.1551(4) 0.0208(10) Uani d . C
H(11a) 1 0.3615 -0.0193 -0.1509 0.025 Uiso calc R H
H(11b) 1 0.2489 0.0578 -0.2234 0.025 Uiso calc R H
C(12) 1 0.1868(7) -0.0826(5) -0.1261(5) 0.0360(15) Uani d . C
H(12a) 1 0.2180 -0.1198 -0.1682 0.054 Uiso calc R H
H(12b) 1 0.0938 -0.0548 -0.1311 0.054 Uiso calc R H
H(12c) 1 0.2023 -0.1292 -0.0615 0.054 Uiso calc R H
C(21) 1 0.0449(5) 0.2337(4) -0.1960(4) 0.0207(10) Uani d . C
H(21a) 1 0.0944 0.2189 -0.2529 0.025 Uiso calc R H
H(21b) 1 0.0370 0.3100 -0.2101 0.025 Uiso calc R H
C(22) 1 -0.0984(6) 0.2092(5) -0.1819(4) 0.0297(13) Uani d . C
H(22a) 1 -0.1493 0.2571 -0.2424 0.045 Uiso calc R H
H(22b) 1 -0.1496 0.2231 -0.1223 0.045 Uiso calc R H
H(22c) 1 -0.0908 0.1314 -0.1716 0.045 Uiso calc R H
C(31) 1 -0.1878(5) 0.4760(4) 0.0186(4) 0.0242(11) Uani d . C
H(31a) 1 -0.1416 0.4934 -0.0475 0.029 Uiso calc R H
H(31b) 1 -0.2154 0.5420 0.0320 0.029 Uiso calc R H
C(32) 1 -0.3155(5) 0.4331(5) 0.0220(5) 0.0328(14) Uani d . C
H(32a) 1 -0.3798 0.4891 -0.0192 0.049 Uiso calc R H
H(32b) 1 -0.3551 0.4084 0.0880 0.049 Uiso calc R H
H(32c) 1 -0.2907 0.3753 -0.0007 0.049 Uiso calc R H
C(41) 1 -0.1538(5) 0.4681(4) 0.2334(4) 0.0232(11) Uani d . C
H(41a) 1 -0.1830 0.5381 0.1820 0.028 Uiso calc R H
H(41b) 1 -0.0904 0.4766 0.2713 0.028 Uiso calc R H
C(42) 1 -0.2782(6) 0.4338(5) 0.3015(5) 0.0353(15) Uani d . C
H(42a) 1 -0.3225 0.4895 0.3298 0.053 Uiso calc R H
H(42b) 1 -0.2491 0.3636 0.3561 0.053 Uiso calc R H
H(42c) 1 -0.3446 0.4259 0.2632 0.053 Uiso calc R H
C(51) 1 0.1007(6) 0.1647(5) 0.5500(4) 0.0315(13) Uani d . C
H(51a) 1 0.0890 0.2429 0.5207 0.038 Uiso calc R H
H(51b) 1 0.1560 0.1388 0.6061 0.038 Uiso calc R H
C(52) 1 -0.0397(8) 0.1339(7) 0.5864(6) 0.051(2) Uani d . C
H(52a) 1 -0.0943 0.1586 0.5312 0.076 Uiso calc R H
H(52b) 1 -0.0846 0.1667 0.6326 0.076 Uiso calc R H
H(52c) 1 -0.0284 0.0570 0.6183 0.076 Uiso calc R H
C(61) 1 0.3363(6) -0.0497(4) 0.5857(4) 0.0261(12) Uani d . C
H(61a) 1 0.3302 -0.0110 0.6292 0.031 Uiso calc R H
H(61b) 1 0.4328 -0.0760 0.5712 0.031 Uiso calc R H
C(62) 1 0.2654(8) -0.1453(5) 0.6385(5) 0.038(2) Uani d . C
H(62a) 1 0.3053 -0.1893 0.6973 0.057 Uiso calc R H
H(62b) 1 0.2744 -0.1842 0.5984 0.057 Uiso calc R H
H(62c) 1 0.1732 -0.1206 0.6521 0.057 Uiso calc R H
C(71) 1 0.5903(6) -0.2765(4) 0.3642(4) 0.0258(12) Uani d . C
H(71a) 1 0.6245 -0.2448 0.4017 0.031 Uiso calc R H
H(71b) 1 0.6689 -0.3128 0.3340 0.031 Uiso calc R H
C(72) 1 0.5062(7) -0.3593(5) 0.4348(5) 0.0367(15) Uani d . C
H(72a) 1 0.5631 -0.4159 0.4798 0.055 Uiso calc R H
H(72b) 1 0.4679 -0.3863 0.3984 0.055 Uiso calc R H
H(72c) 1 0.4361 -0.3262 0.4692 0.055 Uiso calc R H
C(81) 1 0.5684(5) -0.2605(4) 0.1433(4) 0.0194(10) Uani d . C
H(81a) 1 0.6502 -0.3034 0.1773 0.023 Uiso calc R H
H(81b) 1 0.5973 -0.2202 0.0750 0.023 Uiso calc R H
C(82) 1 0.4793(6) -0.3360(4) 0.1444(5) 0.0287(13) Uani d . C
H(82a) 1 0.5301 -0.3835 0.1134 0.043 Uiso calc R H
H(82b) 1 0.4005 -0.2949 0.1098 0.043 Uiso calc R H
H(82c) 1 0.4521 -0.3766 0.2108 0.043 Uiso calc R H
C(s1) 1 0.3337(7) 0.3939(5) 0.2528(5) 0.0376(15) Uani d . C
Cl(s1) 1 0.2006(2) 0.50380(14) 0.2520(2) 0.0496(5) Uani d . Cl
Cl(s2) 1 0.3870(2) 0.3160(2) 0.3712(2) 0.0617(6) Uani d . Cl
C(s2) 0.449(5) 0.079(2) -0.5400(16) 0.515(2) 0.068(8) Uani d P C
Cl(s3) 0.449(5) 0.1405(6) -0.4248(5) 0.4843(4) 0.065(2) Uani d P Cl
Cl(s4) 0.449(5) -0.0877(6) -0.5104(7) 0.4720(5) 0.076(2) Uani d P Cl

loop_
_atom_type_symbol
_atom_type_description
_atom_type_scat_dispersion_real
_atom_type_scat_dispersion_imag
_atom_type_scat_source
Ga Ga 0.2307 1.6083 'International Tables Vol C Tables 4.2.6.8 and 6.1.1.4'
N N 0.0061 0.0033 'International Tables Vol C Tables 4.2.6.8 and 6.1.1.4'
C C 0.0033 0.0016 'International Tables Vol C Tables 4.2.6.8 and 6.1.1.4'
H H 0.0000 0.0000 'International Tables Vol C Tables 4.2.6.8 and 6.1.1.4'
Cl Cl 0.1484 0.1585 'International Tables Vol C Tables 4.2.6.8 and 6.1.1.4'

loop_
_geom_angle_atom_site_label_1
_geom_angle_atom_site_label_2
_geom_angle_atom_site_label_3
_geom_angle
_geom_angle_publ_flag
N(2) Ga N(1) 87.6(2) y
N(2) Ga N(4) 158.3(2) y
N(1) Ga N(4) 87.6(2) y
N(2) Ga N(3) 88.1(2) y
N(1) Ga N(3) 156.6(2) y
N(4) Ga N(3) 87.9(2) y
N(2) Ga Cl 100.90(10) y
N(1) Ga Cl 102.20(10) y
N(4) Ga Cl 100.80(10) y
N(3) Ga Cl 101.30(10) y
C(a2) N(1) C(a1) 105.4(4) ?
C(a2) N(1) Ga 126.5(3) ?
C(a1) N(1) Ga 127.1(3) ?
C(a3) N(2) C(a4) 105.1(4) ?
C(a3) N(2) Ga 127.4(3) ?
C(a4) N(2) Ga 126.3(3) ?
C(a6) N(3) C(a5) 105.4(4) ?
C(a6) N(3) Ga 127.0(3) ?
C(a5) N(3) Ga 126.9(3) ?
C(a8) N(4) C(a7) 105.7(4) ?
C(a8) N(4) Ga 127.2(3) ?
C(a7) N(4) Ga 125.7(3) ?
C(m1) C(a1) N(1) 124.7(4) ?
C(m1) C(a1) C(b1) 124.6(4) ?
N(1) C(a1) C(b1) 110.7(4) ?
N(1) C(a2) C(m2) 125.3(5) ?
N(1) C(a2) C(b2) 110.5(4) ?
C(m2) C(a2) C(b2) 124.1(5) ?
N(2) C(a3) C(m2) 124.7(4) ?
N(2) C(a3) C(b3) 111.1(4) ?
C(m2) C(a3) C(b3) 124.2(5) ?
C(m3) C(a4) N(2) 125.1(4) ?
C(m3) C(a4) C(b4) 124.5(5) ?
N(2) C(a4) C(b4) 110.4(4) ?
C(m3) C(a5) N(3) 125.2(5) ?
C(m3) C(a5) C(b5) 124.7(5) ?
N(3) C(a5) C(b5) 110.1(4) ?
N(3) C(a6) C(m4) 124.7(5) ?
N(3) C(a6) C(b6) 111.4(4) ?
C(m4) C(a6) C(b6) 123.9(5) ?
C(m4) C(a7) N(4) 125.6(5) ?
C(m4) C(a7) C(b7) 124.8(5) ?
N(4) C(a7) C(b7) 109.5(4) ?
C(m1) C(a8) N(4) 124.6(4) ?
C(m1) C(a8) C(b8) 124.4(5) ?
N(4) C(a8) C(b8) 111.0(4) ?
C(a8) C(m1) C(a1) 125.8(5) ?
C(a2) C(m2) C(a3) 125.0(5) ?
C(a5) C(m3) C(a4) 125.4(5) ?
C(a7) C(m4) C(a6) 125.4(5) ?
C(b2) C(b1) C(a1) 106.9(4) ?
C(b2) C(b1) C(11) 128.3(5) ?
C(a1) C(b1) C(11) 124.8(4) ?
C(b1) C(b2) C(a2) 106.4(4) ?
C(b1) C(b2) C(21) 128.2(5) ?
C(a2) C(b2) C(21) 125.3(4) ?
C(b4) C(b3) C(a3) 107.0(5) ?
C(b4) C(b3) C(31) 127.5(5) ?
C(a3) C(b3) C(31) 125.3(5) ?
C(b3) C(b4) C(a4) 106.2(4) ?
C(b3) C(b4) C(41) 128.1(5) ?
C(a4) C(b4) C(41) 125.6(5) ?
C(b6) C(b5) C(a5) 107.2(4) ?
C(b6) C(b5) C(51) 127.7(5) ?
C(a5) C(b5) C(51) 124.9(5) ?
C(b5) C(b6) C(a6) 105.9(5) ?
C(b5) C(b6) C(61) 128.5(5) ?
C(a6) C(b6) C(61) 125.6(5) ?
C(b8) C(b7) C(a7) 107.2(4) ?
C(b8) C(b7) C(71) 128.6(5) ?
C(a7) C(b7) C(71) 124.1(5) ?
C(b7) C(b8) C(a8) 106.5(4) ?
C(b7) C(b8) C(81) 128.1(4) ?
C(a8) C(b8) C(81) 125.5(5) ?
C(b1) C(11) C(12) 112.1(4) ?
C(b2) C(21) C(22) 112.7(4) ?
C(b3) C(31) C(32) 112.1(5) ?
C(b4) C(41) C(42) 114.2(4) ?
C(b5) C(51) C(52) 112.1(5) ?
C(b6) C(61) C(62) 112.1(5) ?
C(b7) C(71) C(72) 112.1(5) ?
C(b8) C(81) C(82) 113.3(4) ?
Cl(s2) C(s1) Cl(s1) 112.0(4) ?
Cl(s3) C(s2) Cl(s4) 111.3(12) ?

loop_
_geom_bond_atom_site_label_1
_geom_bond_atom_site_label_2
_geom_bond_distance
_geom_bond_publ_flag
Ga N(2) 2.030(4) y
Ga N(1) 2.033(4) y
Ga N(4) 2.037(4) y
Ga N(3) 2.038(4) y
Ga Cl 2.2397(13) y
N(1) C(a2) 1.374(6) ?
N(1) C(a1) 1.385(6) ?
N(2) C(a3) 1.367(7) ?
N(2) C(a4) 1.389(6) ?
N(3) C(a6) 1.370(6) ?
N(3) C(a5) 1.383(6) ?
N(4) C(a8) 1.379(6) ?
N(4) C(a7) 1.380(6) ?
C(a1) C(m1) 1.385(7) ?
C(a1) C(b1) 1.441(7) ?
C(a2) C(m2) 1.382(7) ?
C(a2) C(b2) 1.458(7) ?
C(a3) C(m2) 1.385(7) ?
C(a3) C(b3) 1.440(7) ?
C(a4) C(m3) 1.379(7) ?
C(a4) C(b4) 1.450(7) ?
C(a5) C(m3) 1.378(7) ?
C(a5) C(b5) 1.440(7) ?
C(a6) C(m4) 1.385(7) ?
C(a6) C(b6) 1.440(7) ?
C(a7) C(m4) 1.373(7) ?
C(a7) C(b7) 1.455(7) ?
C(a8) C(m1) 1.371(7) ?
C(a8) C(b8) 1.434(7) ?
C(b1) C(b2) 1.364(7) ?
C(b1) C(11) 1.495(7) ?
C(b2) C(21) 1.493(7) ?
C(b3) C(b4) 1.359(7) ?
C(b3) C(31) 1.492(7) ?
C(b4) C(41) 1.495(7) ?
C(b5) C(b6) 1.370(7) ?
C(b5) C(51) 1.493(7) ?
C(b6) C(61) 1.501(7) ?
C(b7) C(b8) 1.363(7) ?
C(b7) C(71) 1.491(7) ?
C(b8) C(81) 1.493(7) ?
C(11) C(12) 1.532(7) ?
C(21) C(22) 1.523(7) ?
C(31) C(32) 1.525(8) ?
C(41) C(42) 1.514(8) ?
C(51) C(52) 1.526(9) ?
C(61) C(62) 1.518(8) ?
C(71) C(72) 1.527(8) ?
C(81) C(82) 1.523(7) ?
C(s1) Cl(s2) 1.737(7) ?
C(s1) Cl(s1) 1.755(7) ?
C(s2) Cl(s3) 1.71(2) ?
C(s2) Cl(s4) 1.79(2) ?
